data_7211460
loop_
_publ_author_name
'Rosokha, Sergiy V.'
'Stern, Charlotte L.'
'Ritzert, Jeremy T.'

_publ_section_title
;
 \p-Bonded molecular wires: self-assembly of mixed-valence cation-radical
 stacks within the nanochannels formed by inert
 tetrakis[3,5-bis(trifluoromethyl)phenyl]borate anions
;
_journal_issue 48
_journal_name_full CrystEngComm
_journal_page_first 10638
_journal_paper_doi 10.1039/c3ce41719k
_journal_volume 15
_journal_year 2013
_chemical_formula_moiety 'C32 H12 B F24, C10 H16 N2'
_chemical_formula_sum 'C42 H28 B F24 N2'
_chemical_formula_weight 1027.47
_chemical_name_systematic
;
 ?
;
_space_group_crystal_system orthorhombic
_space_group_IT_number 19
_space_group_name_Hall 'P 2ac 2ab'
_space_group_name_H-M_alt 'P 21 21 21'
_symmetry_space_group_name_Hall 'P 2ac 2ab'
_symmetry_space_group_name_H-M 'P 21 21 21'
_atom_sites_solution_hydrogens geom
_atom_sites_solution_primary direct
_audit_creation_date 2013-06-03
_audit_creation_method
;
  Olex2 1.2
  (compiled Apr 23 2013 17:59:47, GUI svn.r4466)
;
_cell_angle_alpha 90
_cell_angle_beta 90
_cell_angle_gamma 90
_cell_formula_units_Z 4
_cell_length_a 14.3266(8)
_cell_length_b 14.8667(9)
_cell_length_c 20.0581(11)
_cell_measurement_reflns_used 9802
_cell_measurement_temperature 100(2)
_cell_measurement_theta_max 63.63
_cell_measurement_theta_min 3.70
_cell_volume 4272.2(4)
_computing_cell_refinement 'SAINT V7.23A (Bruker, 2005)'
_computing_data_collection 'APEX2 V2.1-4 (Bruker, 2007)'
_computing_data_reduction 'Bruker SAINT'
_computing_molecular_graphics
;
O. V. Dolomanov, L. J. Bourhis, R. J. Gildea, J. A. K. Howard and H. Puschmann,
OLEX2: a complete structure solution, refinement and analysis program.
J. Appl. Cryst. (2009). 42, 339-341.
;
_computing_publication_material
;
O. V. Dolomanov, L. J. Bourhis, R. J. Gildea, J. A. K. Howard and H. Puschmann,
OLEX2: a complete structure solution, refinement and analysis program.
J. Appl. Cryst. (2009). 42, 339-341.
;
_computing_structure_refinement
;
SHELXL, G.M. Sheldrick, Acta Cryst.
(2008). A64, 112-122
;
_computing_structure_solution
;
SHELXS, G.M. Sheldrick, Acta Cryst.
(2008). A64, 112-122
;
_diffrn_ambient_temperature 100.0
_diffrn_detector_area_resol_mean 8
_diffrn_measured_fraction_theta_full 0.930
_diffrn_measured_fraction_theta_max 0.992
_diffrn_measurement_device_type 'Bruker Kappa APEX CCD area detector'
_diffrn_measurement_method '\w and \f scans'
_diffrn_radiation_monochromator 'Quazar optics'
_diffrn_radiation_type CuK\a
_diffrn_radiation_wavelength 1.54178
_diffrn_reflns_av_R_equivalents 0.0471
_diffrn_reflns_av_unetI/netI 0.0282
_diffrn_reflns_Laue_measured_fraction_full 0.930
_diffrn_reflns_Laue_measured_fraction_max 0.992
_diffrn_reflns_limit_h_max 16
_diffrn_reflns_limit_h_min -16
_diffrn_reflns_limit_k_max 17
_diffrn_reflns_limit_k_min -16
_diffrn_reflns_limit_l_max 23
_diffrn_reflns_limit_l_min -22
_diffrn_reflns_number 52414
_diffrn_reflns_point_group_measured_fraction_full 0.913
_diffrn_reflns_point_group_measured_fraction_max 0.976
_diffrn_reflns_theta_full 67.679
_diffrn_reflns_theta_max 64.748
_diffrn_reflns_theta_min 3.701
_diffrn_source microsource
_diffrn_standards_number 0
_exptl_absorpt_coefficient_mu 1.511
_exptl_absorpt_correction_T_max 0.7525
_exptl_absorpt_correction_T_min 0.6667
_exptl_absorpt_correction_type multi-scan
_exptl_absorpt_process_details
;
SADABS-2008/1 (Bruker,2008) was used for absorption correction.
wR2(int) was 0.0649 before and 0.0521 after correction.
The Ratio of minimum to maximum transmission is 0.8860.
The \l/2 correction factor is 0.0015.
;
_exptl_crystal_colour purple
_exptl_crystal_density_diffrn 1.597
_exptl_crystal_description plate
_exptl_crystal_F_000 2060
_exptl_crystal_size_max 0.202
_exptl_crystal_size_mid 0.157
_exptl_crystal_size_min 0.01
_refine_diff_density_max 1.175
_refine_diff_density_min -0.458
_refine_diff_density_rms 0.057
_refine_ls_abs_structure_details
;
 Flack x determined using 2548 quotients [(I+)-(I-)]/[(I+)+(I-)]
 (Parsons and Flack (2004), Acta Cryst. A60, s61).
;
_refine_ls_abs_structure_Flack -0.05(4)
_refine_ls_extinction_method none
_refine_ls_goodness_of_fit_ref 1.041
_refine_ls_hydrogen_treatment constr
_refine_ls_matrix_type full
_refine_ls_number_parameters 654
_refine_ls_number_reflns 7056
_refine_ls_number_restraints 36
_refine_ls_restrained_S_all 1.047
_refine_ls_R_factor_all 0.0556
_refine_ls_R_factor_gt 0.0477
_refine_ls_shift/su_max 0.000
_refine_ls_shift/su_mean 0.000
_refine_ls_structure_factor_coef Fsqd
_refine_ls_weighting_details
;
 w=1/[\s^2^(Fo^2^)+(0.0726P)^2^+3.6987P]
 where P=(Fo^2^+2Fc^2^)/3
;
_refine_ls_weighting_scheme calc
_refine_ls_wR_factor_gt 0.1226
_refine_ls_wR_factor_ref 0.1284
_reflns_Friedel_coverage 0.765
_reflns_Friedel_fraction_full 0.892
_reflns_Friedel_fraction_max 0.957
_reflns_number_gt 6288
_reflns_number_total 7056
_reflns_threshold_expression 'I > 2\s(I)'
_cod_data_source_file c3ce41719k.txt
_cod_data_source_block n2790
_cod_database_code 7211460
_olex2_refinement_description
;
1. Fixed Uiso
 At 1.2 times of:
  All C(H) groups
 At 1.5 times of:
  All C(H,H,H) groups
2. Rigid bond restraints
 F24A, F22, F22A, F23, F23A, F24
 with sigma for 1-2 distances of 0.01 and sigma for 1-3 distances of 0.01
3. Uiso/Uaniso restraints and constraints
F24A \\sim F22 \\sim F22A \\sim F23 \\sim F23A \\sim F24: within 1.7A with sigma of 0.01 and sigma for terminal atoms of 0.02
4. Others
 Sof(F22A)=Sof(F23A)=Sof(F24A)=1-FVAR(1)
 Sof(F22)=Sof(F23)=Sof(F24)=FVAR(1)
5.a Aromatic/amide H refined with riding coordinates:
 C2(H2), C4(H4), C6(H6), C10(H10), C12(H12), C14(H14), C18(H18), C20(H20),
 C22(H22), C26(H26), C28(H28), C30(H30), C34(H34), C35(H35), C37(H37), C38(H38)
5.b Idealised Me refined as rotating group:
 C39(H39A,H39B,H39C), C40(H40A,H40B,H40C), C41(H41A,H41B,H41C), C42(H42A,H42B,
 H42C)
;
_shelx_estimated_absorpt_t_max 0.985
_shelx_estimated_absorpt_t_min 0.750
_shelx_space_group_comment
;
The symmetry employed for this shelxl refinement is uniquely defined
by the following loop, which should always be used as a source of
symmetry information in preference to the above space-group names.
They are only intended as comments.
;
_shelxl_version_number 2012-9

loop_
_space_group_symop_operation_xyz
'x, y, z'
'-x+1/2, -y, z+1/2'
'-x, y+1/2, -z+1/2'
'x+1/2, -y+1/2, -z'

loop_
_atom_site_label
_atom_site_type_symbol
_atom_site_fract_x
_atom_site_fract_y
_atom_site_fract_z
_atom_site_U_iso_or_equiv
_atom_site_adp_type
_atom_site_occupancy
_atom_site_site_symmetry_order
_atom_site_calc_flag
_atom_site_refinement_flags_posn
_atom_site_refinement_flags_adp
_atom_site_refinement_flags_occupancy
_atom_site_disorder_assembly
_atom_site_disorder_group
F1 F 0.65720(18) 0.47279(19) 0.43891(14) 0.0328(6) Uani 1 1 d . . . . .
F2 F 0.64889(18) 0.61632(18) 0.44877(14) 0.0305(6) Uani 1 1 d . . . . .
F3 F 0.65055(18) 0.53313(19) 0.53641(12) 0.0292(6) Uani 1 1 d . . . . .
F4 F 0.3394(3) 0.5874(3) 0.63143(15) 0.0546(9) Uani 1 1 d . . . . .
F5 F 0.3140(3) 0.4506(3) 0.61938(19) 0.0644(11) Uani 1 1 d . . . . .
F6 F 0.2194(2) 0.5443(4) 0.57761(15) 0.0852(17) Uani 1 1 d . . . . .
F7 F 0.1594(2) 0.83070(19) 0.33654(15) 0.0391(7) Uani 1 1 d . . . . .
F8 F 0.1579(3) 0.7709(2) 0.43309(15) 0.0518(9) Uani 1 1 d . . . . .
F9 F 0.0297(2) 0.7927(2) 0.38060(19) 0.0480(9) Uani 1 1 d . . . . .
F10 F -0.0115(2) 0.5476(3) 0.17558(14) 0.0457(8) Uani 1 1 d . . . . .
F11 F -0.0060(2) 0.4258(2) 0.2323(2) 0.0578(10) Uani 1 1 d . . . . .
F12 F -0.09657(19) 0.5317(3) 0.26215(15) 0.0518(9) Uani 1 1 d . . . . .
F13 F 0.3098(4) 0.2246(2) 0.50091(17) 0.0831(17) Uani 1 1 d . . . . .
F14 F 0.2957(2) 0.10281(19) 0.44651(15) 0.0408(7) Uani 1 1 d . . . . .
F15 F 0.1756(3) 0.1809(3) 0.4688(2) 0.0766(14) Uani 1 1 d . . . . .
F16 F 0.3145(4) 0.2356(3) 0.15371(19) 0.0868(17) Uani 1 1 d . . . . .
F17 F 0.2794(3) 0.1100(2) 0.20151(16) 0.0483(8) Uani 1 1 d . . . . .
F18 F 0.1772(3) 0.2081(3) 0.1762(2) 0.0741(12) Uani 1 1 d . . . . .
F19 F 0.6779(2) 0.4280(3) 0.24333(18) 0.0586(10) Uani 1 1 d . . . . .
F20 F 0.6645(3) 0.4422(3) 0.13743(19) 0.0673(12) Uani 1 1 d . . . . .
F21 F 0.5967(2) 0.3358(2) 0.18827(19) 0.0497(9) Uani 1 1 d . . . . .
F22 F 0.3944(7) 0.7597(3) 0.1626(3) 0.069(2) Uani 0.757(9) 1 d . U P A 1
F23 F 0.4950(4) 0.7115(4) 0.0913(4) 0.062(2) Uani 0.757(9) 1 d . U P A 1
F24 F 0.3563(4) 0.6705(4) 0.0850(3) 0.0624(18) Uani 0.757(9) 1 d . U P A 1
C1 C 0.3738(3) 0.5147(3) 0.4020(2) 0.0183(9) Uani 1 1 d . . . . .
C2 C 0.4703(3) 0.5233(3) 0.4090(2) 0.0194(9) Uani 1 1 d . . . . .
H2 H 0.5083 0.5228 0.3702 0.023 Uiso 1 1 calc R U . . .
C3 C 0.5127(3) 0.5327(3) 0.4715(2) 0.0205(9) Uani 1 1 d . . . . .
C4 C 0.4607(3) 0.5355(3) 0.5293(2) 0.0223(10) Uani 1 1 d . . . . .
H4 H 0.4899 0.5413 0.5716 0.027 Uiso 1 1 calc R U . . .
C5 C 0.3637(3) 0.5293(3) 0.5238(2) 0.0226(9) Uani 1 1 d . . . . .
C6 C 0.3221(3) 0.5197(3) 0.4616(2) 0.0196(9) Uani 1 1 d . . . . .
H6 H 0.2560 0.5162 0.4591 0.024 Uiso 1 1 calc R U . . .
C7 C 0.6164(3) 0.5384(3) 0.4744(2) 0.0236(10) Uani 1 1 d . . . . .
C8 C 0.3071(3) 0.5302(4) 0.5862(2) 0.0322(11) Uani 1 1 d . . . . .
C9 C 0.2241(3) 0.5429(3) 0.3224(2) 0.0204(9) Uani 1 1 d . . . . .
C10 C 0.2107(3) 0.6291(3) 0.3487(2) 0.0221(10) Uani 1 1 d . . . . .
H10 H 0.2608 0.6569 0.3718 0.027 Uiso 1 1 calc R U . . .
C11 C 0.1271(3) 0.6755(3) 0.3424(2) 0.0214(9) Uani 1 1 d . . . . .
C12 C 0.0528(3) 0.6386(3) 0.3074(2) 0.0238(10) Uani 1 1 d . . . . .
H12 H -0.0045 0.6701 0.3027 0.029 Uiso 1 1 calc R U . . .
C13 C 0.0653(3) 0.5535(3) 0.2794(2) 0.0239(10) Uani 1 1 d . . . . .
C14 C 0.1481(3) 0.5071(3) 0.2873(2) 0.0207(9) Uani 1 1 d . . . . .
H14 H 0.1537 0.4489 0.2683 0.025 Uiso 1 1 calc R U . . .
C15 C 0.1181(3) 0.7668(3) 0.3723(2) 0.0295(11) Uani 1 1 d . . . . .
C16 C -0.0117(3) 0.5148(4) 0.2381(2) 0.0311(11) Uani 1 1 d . . . . .
C17 C 0.3040(3) 0.3802(3) 0.3296(2) 0.0198(9) Uani 1 1 d . . . . .
C18 C 0.2933(3) 0.3285(3) 0.3874(2) 0.0232(10) Uani 1 1 d . . . . .
H18 H 0.2984 0.3571 0.4296 0.028 Uiso 1 1 calc R U . . .
C19 C 0.2756(3) 0.2369(3) 0.3853(2) 0.0255(10) Uani 1 1 d . . . . .
C20 C 0.2667(3) 0.1919(3) 0.3253(2) 0.0273(10) Uani 1 1 d . . . . .
H20 H 0.2537 0.1293 0.3240 0.033 Uiso 1 1 calc R U . . .
C21 C 0.2774(4) 0.2417(3) 0.2668(2) 0.0282(11) Uani 1 1 d . . . . .
C22 C 0.2956(3) 0.3336(3) 0.2697(2) 0.0226(10) Uani 1 1 d . . . . .
H22 H 0.3025 0.3658 0.2291 0.027 Uiso 1 1 calc R U . . .
C23 C 0.2638(4) 0.1858(3) 0.4496(3) 0.0365(13) Uani 1 1 d . . . . .
C24 C 0.2697(5) 0.1975(4) 0.2004(3) 0.0451(15) Uani 1 1 d . . . . .
C25 C 0.3941(3) 0.5147(3) 0.2678(2) 0.0195(9) Uani 1 1 d . . . . .
C26 C 0.4724(3) 0.4611(3) 0.2541(2) 0.0204(9) Uani 1 1 d . . . . .
H26 H 0.4836 0.4093 0.2806 0.024 Uiso 1 1 calc R U . . .
C27 C 0.5339(3) 0.4817(3) 0.2028(2) 0.0229(10) Uani 1 1 d . . . . .
C28 C 0.5197(3) 0.5562(3) 0.1626(2) 0.0257(10) Uani 1 1 d . . . . .
H28 H 0.5621 0.5705 0.1277 0.031 Uiso 1 1 calc R U . . .
C29 C 0.4424(3) 0.6090(3) 0.1747(2) 0.0246(10) Uani 1 1 d . . . . .
C30 C 0.3814(3) 0.5897(3) 0.2265(2) 0.0216(10) Uani 1 1 d . . . . .
H30 H 0.3297 0.6283 0.2341 0.026 Uiso 1 1 calc R U . . .
C31 C 0.6177(3) 0.4226(3) 0.1927(2) 0.0297(11) Uani 1 1 d . . . . .
C32 C 0.4243(4) 0.6898(4) 0.1314(3) 0.0341(12) Uani 1 1 d . . . . .
B1 B 0.3243(3) 0.4897(3) 0.3305(3) 0.0203(11) Uani 1 1 d . . . . .
N1 N 0.9363(4) 0.3383(4) 0.3756(2) 0.0465(12) Uani 1 1 d . . . . .
N2 N 0.9628(3) 0.6577(3) 0.5151(2) 0.0354(10) Uani 1 1 d . . . . .
C33 C 0.9431(4) 0.4160(4) 0.4092(2) 0.0345(12) Uani 1 1 d . . . . .
C34 C 1.0234(4) 0.4385(4) 0.4477(3) 0.0375(13) Uani 1 1 d . . . . .
H34 H 1.0743 0.3976 0.4490 0.045 Uiso 1 1 calc R U . . .
C35 C 1.0294(3) 0.5159(4) 0.4825(3) 0.0357(12) Uani 1 1 d . . . . .
H35 H 1.0833 0.5273 0.5087 0.043 Uiso 1 1 calc R U . . .
C36 C 0.9570(3) 0.5806(4) 0.4805(2) 0.0302(11) Uani 1 1 d . . . . .
C37 C 0.8776(3) 0.5599(4) 0.4406(3) 0.0319(11) Uani 1 1 d . . . . .
H37 H 0.8279 0.6020 0.4376 0.038 Uiso 1 1 calc R U . . .
C38 C 0.8716(3) 0.4812(4) 0.4069(3) 0.0324(12) Uani 1 1 d . . . . .
H38 H 0.8175 0.4695 0.3810 0.039 Uiso 1 1 calc R U . . .
C39 C 1.0125(7) 0.2736(6) 0.3758(5) 0.090(3) Uani 1 1 d . . . . .
H39A H 1.0719 0.3053 0.3698 0.135 Uiso 1 1 calc R U . . .
H39B H 1.0037 0.2307 0.3392 0.135 Uiso 1 1 calc R U . . .
H39C H 1.0131 0.2413 0.4183 0.135 Uiso 1 1 calc R U . . .
C40 C 0.8501(5) 0.3134(5) 0.3403(3) 0.0525(16) Uani 1 1 d . . . . .
H40A H 0.7968 0.3187 0.3708 0.079 Uiso 1 1 calc R U . . .
H40B H 0.8549 0.2512 0.3245 0.079 Uiso 1 1 calc R U . . .
H40C H 0.8410 0.3537 0.3022 0.079 Uiso 1 1 calc R U . . .
C41 C 1.0414(4) 0.6769(4) 0.5579(3) 0.0470(14) Uani 1 1 d . . . . .
H41A H 1.0476 0.6291 0.5913 0.070 Uiso 1 1 calc R U . . .
H41B H 1.0315 0.7346 0.5804 0.070 Uiso 1 1 calc R U . . .
H41C H 1.0985 0.6799 0.5311 0.070 Uiso 1 1 calc R U . . .
C42 C 0.8872(5) 0.7249(4) 0.5121(3) 0.0495(15) Uani 1 1 d . . . . .
H42A H 0.8776 0.7436 0.4658 0.074 Uiso 1 1 calc R U . . .
H42B H 0.9043 0.7773 0.5391 0.074 Uiso 1 1 calc R U . . .
H42C H 0.8295 0.6984 0.5295 0.074 Uiso 1 1 calc R U . . .
F22A F 0.4793(14) 0.7603(9) 0.1578(9) 0.060(5) Uani 0.243(9) 1 d . U P A 2
F23A F 0.444(2) 0.6820(13) 0.0747(8) 0.066(5) Uani 0.243(9) 1 d . U P A 2
F24A F 0.3430(13) 0.7215(15) 0.1365(12) 0.066(6) Uani 0.243(9) 1 d . U P A 2

loop_
_atom_site_aniso_label
_atom_site_aniso_U_11
_atom_site_aniso_U_22
_atom_site_aniso_U_33
_atom_site_aniso_U_23
_atom_site_aniso_U_13
_atom_site_aniso_U_12
F1 0.0227(13) 0.0411(16) 0.0344(15) -0.0091(13) 0.0001(12) 0.0081(13)
F2 0.0222(13) 0.0343(15) 0.0350(15) 0.0095(13) -0.0016(12) -0.0045(12)
F3 0.0241(13) 0.0418(16) 0.0216(13) 0.0009(12) -0.0061(11) 0.0014(13)
F4 0.055(2) 0.078(3) 0.0309(17) -0.0231(17) 0.0126(16) -0.0108(19)
F5 0.075(3) 0.063(2) 0.055(2) 0.0160(19) 0.0292(19) -0.001(2)
F6 0.0229(16) 0.209(6) 0.0234(16) -0.006(2) 0.0016(13) 0.023(3)
F7 0.0457(17) 0.0280(15) 0.0436(17) 0.0004(14) 0.0033(15) -0.0019(14)
F8 0.090(3) 0.0355(17) 0.0304(16) -0.0121(14) -0.0183(18) 0.0206(18)
F9 0.0338(17) 0.0336(17) 0.077(2) -0.0122(16) 0.0130(16) 0.0102(13)
F10 0.0364(16) 0.080(2) 0.0202(14) -0.0027(15) -0.0054(12) -0.0046(16)
F11 0.0410(19) 0.046(2) 0.086(3) -0.0096(19) -0.0270(19) -0.0103(16)
F12 0.0169(14) 0.103(3) 0.0350(17) -0.0198(18) 0.0015(12) -0.0023(16)
F13 0.177(5) 0.042(2) 0.0305(18) 0.0104(16) -0.021(2) -0.026(3)
F14 0.0538(19) 0.0295(16) 0.0391(17) 0.0113(13) 0.0113(15) 0.0106(14)
F15 0.068(3) 0.082(3) 0.080(3) 0.049(2) 0.051(2) 0.039(2)
F16 0.163(5) 0.055(2) 0.043(2) -0.0244(18) 0.047(3) -0.040(3)
F17 0.072(2) 0.0293(17) 0.0433(19) -0.0129(14) 0.0055(17) -0.0047(16)
F18 0.089(3) 0.072(3) 0.061(2) -0.011(2) -0.033(2) -0.002(2)
F19 0.0349(17) 0.074(2) 0.067(2) -0.032(2) -0.0204(17) 0.0284(17)
F20 0.063(2) 0.072(3) 0.066(2) 0.034(2) 0.047(2) 0.039(2)
F21 0.0417(18) 0.0284(17) 0.079(3) -0.0067(16) 0.0066(17) 0.0101(14)
F22 0.128(7) 0.030(3) 0.047(3) 0.009(2) 0.016(4) 0.029(4)
F23 0.032(3) 0.073(4) 0.082(5) 0.057(4) 0.022(3) 0.009(3)
F24 0.063(4) 0.063(3) 0.061(3) 0.036(3) -0.026(3) -0.008(3)
C1 0.020(2) 0.015(2) 0.021(2) -0.0011(18) 0.0002(18) 0.0007(17)
C2 0.021(2) 0.019(2) 0.018(2) -0.0009(18) 0.0000(18) 0.0032(19)
C3 0.019(2) 0.019(2) 0.024(2) 0.0037(18) -0.0031(18) 0.0001(18)
C4 0.028(2) 0.023(2) 0.016(2) -0.0012(19) -0.0036(18) 0.000(2)
C5 0.023(2) 0.023(2) 0.021(2) 0.0009(19) 0.0015(18) 0.0024(19)
C6 0.017(2) 0.020(2) 0.022(2) -0.0034(18) -0.0010(17) -0.0005(17)
C7 0.025(2) 0.027(2) 0.018(2) 0.000(2) -0.0015(19) 0.002(2)
C8 0.031(3) 0.045(3) 0.021(2) -0.003(2) 0.002(2) -0.003(2)
C9 0.021(2) 0.026(2) 0.014(2) 0.0013(18) 0.0001(17) -0.0015(19)
C10 0.024(2) 0.022(2) 0.020(2) -0.0012(18) -0.0008(19) -0.0016(19)
C11 0.024(2) 0.021(2) 0.019(2) 0.0022(18) 0.0036(18) 0.0008(19)
C12 0.017(2) 0.038(3) 0.017(2) 0.005(2) 0.0017(18) 0.0076(19)
C13 0.022(2) 0.034(3) 0.016(2) 0.001(2) 0.0019(18) -0.002(2)
C14 0.021(2) 0.026(2) 0.016(2) -0.0012(18) 0.0045(18) -0.0021(18)
C15 0.030(3) 0.031(3) 0.028(3) 0.004(2) 0.004(2) 0.006(2)
C16 0.018(2) 0.048(3) 0.028(3) -0.005(2) 0.000(2) 0.003(2)
C17 0.015(2) 0.022(2) 0.021(2) -0.0009(19) 0.0003(18) 0.0034(18)
C18 0.025(2) 0.025(2) 0.020(2) -0.0021(19) 0.0022(19) 0.002(2)
C19 0.029(2) 0.021(2) 0.027(3) 0.003(2) 0.006(2) 0.005(2)
C20 0.028(2) 0.023(2) 0.031(3) 0.002(2) 0.003(2) -0.004(2)
C21 0.033(3) 0.029(3) 0.022(2) -0.001(2) 0.000(2) -0.006(2)
C22 0.026(2) 0.021(2) 0.021(2) 0.0027(19) -0.0008(19) -0.0025(19)
C23 0.055(3) 0.025(3) 0.030(3) 0.000(2) 0.014(3) 0.001(2)
C24 0.076(4) 0.028(3) 0.032(3) -0.003(2) 0.008(3) -0.026(3)
C25 0.019(2) 0.020(2) 0.019(2) -0.0059(18) -0.0029(18) -0.0006(18)
C26 0.023(2) 0.020(2) 0.018(2) 0.0011(18) -0.0031(18) -0.0015(19)
C27 0.019(2) 0.024(2) 0.026(2) -0.003(2) -0.0020(19) -0.0008(19)
C28 0.024(2) 0.032(3) 0.021(2) 0.001(2) 0.0021(19) -0.004(2)
C29 0.026(2) 0.024(2) 0.024(2) 0.002(2) -0.004(2) -0.001(2)
C30 0.020(2) 0.020(2) 0.025(2) -0.0025(19) -0.0030(19) 0.0022(18)
C31 0.032(3) 0.029(3) 0.028(3) 0.001(2) 0.008(2) 0.006(2)
C32 0.029(3) 0.037(3) 0.036(3) 0.012(3) 0.009(2) 0.004(2)
B1 0.022(3) 0.020(3) 0.019(2) 0.000(2) -0.002(2) 0.001(2)
N1 0.052(3) 0.051(3) 0.037(3) -0.005(2) -0.006(2) 0.003(2)
N2 0.026(2) 0.037(2) 0.043(3) 0.007(2) 0.000(2) -0.0009(19)
C33 0.032(3) 0.046(3) 0.025(2) 0.006(2) 0.000(2) 0.003(2)
C34 0.029(3) 0.050(3) 0.034(3) 0.001(3) -0.003(2) 0.012(2)
C35 0.022(2) 0.049(3) 0.036(3) 0.004(3) -0.007(2) 0.006(2)
C36 0.022(2) 0.040(3) 0.029(3) 0.007(2) 0.002(2) -0.002(2)
C37 0.020(2) 0.041(3) 0.035(3) 0.013(2) -0.001(2) -0.001(2)
C38 0.017(2) 0.049(3) 0.031(3) 0.010(2) 0.000(2) -0.006(2)
C39 0.093(6) 0.072(6) 0.105(7) -0.042(5) -0.036(6) 0.036(5)
C40 0.057(4) 0.060(4) 0.041(3) -0.005(3) -0.003(3) -0.012(3)
C41 0.042(3) 0.050(4) 0.049(3) 0.003(3) -0.008(3) -0.009(3)
C42 0.052(4) 0.039(3) 0.058(4) 0.003(3) -0.003(3) 0.004(3)
F22A 0.075(11) 0.022(7) 0.084(11) 0.028(7) -0.035(9) -0.004(7)
F23A 0.110(15) 0.059(10) 0.028(8) 0.015(7) 0.019(10) 0.021(11)
F24A 0.051(9) 0.068(12) 0.079(13) 0.055(10) 0.028(9) 0.030(8)

loop_
_atom_type_symbol
_atom_type_description
_atom_type_scat_dispersion_real
_atom_type_scat_dispersion_imag
_atom_type_scat_source
C C 0.0181 0.0091 'International Tables Vol C Tables 4.2.6.8 and 6.1.1.4'
H H 0.0000 0.0000 'International Tables Vol C Tables 4.2.6.8 and 6.1.1.4'
B B 0.0090 0.0039 'International Tables Vol C Tables 4.2.6.8 and 6.1.1.4'
F F 0.0727 0.0534 'International Tables Vol C Tables 4.2.6.8 and 6.1.1.4'
N N 0.0311 0.0180 'International Tables Vol C Tables 4.2.6.8 and 6.1.1.4'

loop_
_geom_angle_atom_site_label_1
_geom_angle_atom_site_label_2
_geom_angle_atom_site_label_3
_geom_angle
C2 C1 C6 115.5(4)
C2 C1 B1 122.4(4)
C6 C1 B1 121.7(4)
C1 C2 H2 119.0
C1 C2 C3 122.0(4)
C3 C2 H2 119.0
C2 C3 C7 118.3(4)
C4 C3 C2 121.4(4)
C4 C3 C7 120.3(4)
C3 C4 H4 121.0
C3 C4 C5 118.1(4)
C5 C4 H4 121.0
C4 C5 C8 118.4(4)
C6 C5 C4 120.2(4)
C6 C5 C8 121.4(4)
C1 C6 H6 118.6
C5 C6 C1 122.8(4)
C5 C6 H6 118.6
F1 C7 F2 105.7(3)
F1 C7 C3 111.9(4)
F2 C7 C3 112.1(4)
F3 C7 F1 107.0(3)
F3 C7 F2 106.2(4)
F3 C7 C3 113.4(4)
F4 C8 F5 101.3(4)
F4 C8 C5 112.9(4)
F5 C8 C5 111.3(4)
F6 C8 F4 109.2(5)
F6 C8 F5 106.1(5)
F6 C8 C5 114.9(4)
C10 C9 C14 115.5(4)
C10 C9 B1 121.5(4)
C14 C9 B1 123.0(4)
C9 C10 H10 118.7
C11 C10 C9 122.7(4)
C11 C10 H10 118.7
C10 C11 C12 120.7(4)
C10 C11 C15 119.4(4)
C12 C11 C15 119.8(4)
C11 C12 H12 121.2
C11 C12 C13 117.6(4)
C13 C12 H12 121.2
C12 C13 C16 118.5(4)
C14 C13 C12 121.2(4)
C14 C13 C16 120.3(4)
C9 C14 H14 118.8
C13 C14 C9 122.4(4)
C13 C14 H14 118.8
F7 C15 F8 105.5(4)
F7 C15 F9 106.5(4)
F7 C15 C11 113.3(4)
F8 C15 C11 111.6(4)
F9 C15 F8 105.9(4)
F9 C15 C11 113.3(4)
F10 C16 C13 112.1(4)
F11 C16 F10 106.2(4)
F11 C16 F12 105.9(4)
F11 C16 C13 112.7(4)
F12 C16 F10 105.8(4)
F12 C16 C13 113.6(4)
C18 C17 B1 123.4(4)
C22 C17 C18 115.6(4)
C22 C17 B1 121.0(4)
C17 C18 H18 118.9
C19 C18 C17 122.3(4)
C19 C18 H18 118.9
C18 C19 C23 119.3(4)
C20 C19 C18 121.3(4)
C20 C19 C23 119.4(4)
C19 C20 H20 121.1
C19 C20 C21 117.8(4)
C21 C20 H20 121.1
C20 C21 C24 120.7(4)
C22 C21 C20 120.4(4)
C22 C21 C24 118.9(4)
C17 C22 H22 118.7
C21 C22 C17 122.7(4)
C21 C22 H22 118.7
F13 C23 C19 112.5(4)
F14 C23 F13 105.4(5)
F14 C23 F15 107.0(4)
F14 C23 C19 113.2(4)
F15 C23 F13 105.5(5)
F15 C23 C19 112.6(5)
F16 C24 F17 113.7(5)
F16 C24 F18 99.9(5)
F16 C24 C21 115.2(4)
F17 C24 F18 102.4(4)
F17 C24 C21 114.5(5)
F18 C24 C21 109.0(5)
C26 C25 B1 120.4(4)
C30 C25 C26 116.1(4)
C30 C25 B1 123.5(4)
C25 C26 H26 119.1
C27 C26 C25 121.9(4)
C27 C26 H26 119.1
C26 C27 C31 118.6(4)
C28 C27 C26 120.9(4)
C28 C27 C31 120.4(4)
C27 C28 H28 121.0
C29 C28 C27 118.1(4)
C29 C28 H28 121.0
C28 C29 C30 121.3(4)
C28 C29 C32 119.4(4)
C30 C29 C32 119.3(4)
C25 C30 H30 119.1
C29 C30 C25 121.7(4)
C29 C30 H30 119.1
F19 C31 C27 112.2(4)
F20 C31 F19 107.2(4)
F20 C31 C27 112.8(4)
F21 C31 F19 104.9(4)
F21 C31 F20 105.7(4)
F21 C31 C27 113.4(4)
F22 C32 F23 110.6(6)
F22 C32 F24 105.2(6)
F22 C32 C29 114.9(5)
F23 C32 F24 100.4(6)
F23 C32 C29 114.2(4)
F24 C32 C29 110.2(5)
F22A C32 C29 106.3(7)
F23A C32 C29 116.0(10)
F23A C32 F22A 107.7(15)
F23A C32 F24A 109.4(16)
F24A C32 C29 114.3(8)
F24A C32 F22A 102.0(16)
C1 B1 C9 110.7(4)
C1 B1 C17 107.9(4)
C1 B1 C25 110.7(4)
C9 B1 C17 108.6(4)
C9 B1 C25 110.3(3)
C25 B1 C17 108.7(4)
C33 N1 C39 121.0(5)
C33 N1 C40 121.2(5)
C39 N1 C40 117.7(6)
C36 N2 C41 121.6(5)
C36 N2 C42 120.8(5)
C41 N2 C42 117.6(5)
N1 C33 C34 122.2(5)
N1 C33 C38 121.6(5)
C38 C33 C34 116.2(5)
C33 C34 H34 118.9
C35 C34 C33 122.1(5)
C35 C34 H34 118.9
C34 C35 H35 119.4
C34 C35 C36 121.3(5)
C36 C35 H35 119.4
N2 C36 C35 121.4(5)
N2 C36 C37 121.6(5)
C35 C36 C37 117.1(5)
C36 C37 H37 119.4
C38 C37 C36 121.1(5)
C38 C37 H37 119.4
C33 C38 H38 118.9
C37 C38 C33 122.1(5)
C37 C38 H38 118.9
N1 C39 H39A 109.5
N1 C39 H39B 109.5
N1 C39 H39C 109.5
H39A C39 H39B 109.5
H39A C39 H39C 109.5
H39B C39 H39C 109.5
N1 C40 H40A 109.5
N1 C40 H40B 109.5
N1 C40 H40C 109.5
H40A C40 H40B 109.5
H40A C40 H40C 109.5
H40B C40 H40C 109.5
N2 C41 H41A 109.5
N2 C41 H41B 109.5
N2 C41 H41C 109.5
H41A C41 H41B 109.5
H41A C41 H41C 109.5
H41B C41 H41C 109.5
N2 C42 H42A 109.5
N2 C42 H42B 109.5
N2 C42 H42C 109.5
H42A C42 H42B 109.5
H42A C42 H42C 109.5
H42B C42 H42C 109.5

loop_
_geom_bond_atom_site_label_1
_geom_bond_atom_site_label_2
_geom_bond_distance
F1 C7 1.342(5)
F2 C7 1.351(5)
F3 C7 1.338(5)
F4 C8 1.327(6)
F5 C8 1.362(7)
F6 C8 1.284(6)
F7 C15 1.329(6)
F8 C15 1.348(6)
F9 C15 1.334(6)
F10 C16 1.345(6)
F11 C16 1.331(6)
F12 C16 1.332(6)
F13 C23 1.352(7)
F14 C23 1.318(6)
F15 C23 1.323(7)
F16 C24 1.269(7)
F17 C24 1.309(7)
F18 C24 1.419(8)
F19 C31 1.334(6)
F20 C31 1.329(6)
F21 C31 1.328(6)
F22 C32 1.286(8)
F23 C32 1.333(7)
F24 C32 1.378(8)
C1 C2 1.395(6)
C1 C6 1.407(6)
C1 B1 1.644(6)
C2 H2 0.9500
C2 C3 1.400(6)
C3 C4 1.378(6)
C3 C7 1.489(6)
C4 H4 0.9500
C4 C5 1.397(6)
C5 C6 1.391(6)
C5 C8 1.490(6)
C6 H6 0.9500
C9 C10 1.398(6)
C9 C14 1.402(6)
C9 B1 1.646(7)
C10 H10 0.9500
C10 C11 1.388(6)
C11 C12 1.389(7)
C11 C15 1.489(7)
C12 H12 0.9500
C12 C13 1.394(7)
C13 C14 1.380(6)
C13 C16 1.496(7)
C14 H14 0.9500
C17 C18 1.401(7)
C17 C22 1.393(6)
C17 B1 1.654(6)
C18 H18 0.9500
C18 C19 1.386(7)
C19 C20 1.382(7)
C19 C23 1.505(7)
C20 H20 0.9500
C20 C21 1.396(7)
C21 C22 1.392(7)
C21 C24 1.489(7)
C22 H22 0.9500
C25 C26 1.403(6)
C25 C30 1.401(6)
C25 B1 1.649(7)
C26 H26 0.9500
C26 C27 1.388(6)
C27 C28 1.385(7)
C27 C31 1.502(7)
C28 H28 0.9500
C28 C29 1.380(7)
C29 C30 1.387(7)
C29 C32 1.505(7)
C30 H30 0.9500
C32 F22A 1.414(16)
C32 F23A 1.176(17)
C32 F24A 1.262(16)
N1 C33 1.341(8)
N1 C39 1.453(9)
N1 C40 1.472(8)
N2 C36 1.343(7)
N2 C41 1.445(7)
N2 C42 1.475(7)
C33 C34 1.426(8)
C33 C38 1.411(7)
C34 H34 0.9500
C34 C35 1.348(8)
C35 H35 0.9500
C35 C36 1.415(7)
C36 C37 1.425(7)
C37 H37 0.9500
C37 C38 1.353(8)
C38 H38 0.9500
C39 H39A 0.9800
C39 H39B 0.9800
C39 H39C 0.9800
C40 H40A 0.9800
C40 H40B 0.9800
C40 H40C 0.9800
C41 H41A 0.9800
C41 H41B 0.9800
C41 H41C 0.9800
C42 H42A 0.9800
C42 H42B 0.9800
C42 H42C 0.9800

loop_
_geom_torsion_atom_site_label_1
_geom_torsion_atom_site_label_2
_geom_torsion_atom_site_label_3
_geom_torsion_atom_site_label_4
_geom_torsion
C1 C2 C3 C4 -1.2(7)
C1 C2 C3 C7 177.9(4)
C2 C1 C6 C5 -2.2(6)
C2 C1 B1 C9 -144.1(4)
C2 C1 B1 C17 97.2(5)
C2 C1 B1 C25 -21.6(6)
C2 C3 C4 C5 -0.5(7)
C2 C3 C7 F1 -49.0(5)
C2 C3 C7 F2 69.6(5)
C2 C3 C7 F3 -170.2(4)
C3 C4 C5 C6 0.8(7)
C3 C4 C5 C8 178.7(4)
C4 C3 C7 F1 130.1(4)
C4 C3 C7 F2 -111.3(5)
C4 C3 C7 F3 8.9(6)
C4 C5 C6 C1 0.6(7)
C4 C5 C8 F4 39.2(6)
C4 C5 C8 F5 -73.9(6)
C4 C5 C8 F6 165.4(5)
C6 C1 C2 C3 2.4(6)
C6 C1 B1 C9 42.5(5)
C6 C1 B1 C17 -76.2(5)
C6 C1 B1 C25 165.0(4)
C6 C5 C8 F4 -142.9(5)
C6 C5 C8 F5 103.9(5)
C6 C5 C8 F6 -16.8(8)
C7 C3 C4 C5 -179.6(4)
C8 C5 C6 C1 -177.2(4)
C9 C10 C11 C12 -1.8(7)
C9 C10 C11 C15 179.5(4)
C10 C9 C14 C13 -0.3(6)
C10 C9 B1 C1 34.0(5)
C10 C9 B1 C17 152.3(4)
C10 C9 B1 C25 -88.8(5)
C10 C11 C12 C13 0.3(6)
C10 C11 C15 F7 77.5(5)
C10 C11 C15 F8 -41.5(6)
C10 C11 C15 F9 -161.0(4)
C11 C12 C13 C14 1.2(6)
C11 C12 C13 C16 -176.4(4)
C12 C11 C15 F7 -101.2(5)
C12 C11 C15 F8 139.8(4)
C12 C11 C15 F9 20.3(6)
C12 C13 C14 C9 -1.2(7)
C12 C13 C16 F10 80.6(5)
C12 C13 C16 F11 -159.6(4)
C12 C13 C16 F12 -39.2(6)
C14 C9 C10 C11 1.8(6)
C14 C9 B1 C1 -148.3(4)
C14 C9 B1 C17 -30.0(6)
C14 C9 B1 C25 88.9(5)
C14 C13 C16 F10 -96.9(5)
C14 C13 C16 F11 22.9(6)
C14 C13 C16 F12 143.3(5)
C15 C11 C12 C13 179.0(4)
C16 C13 C14 C9 176.3(4)
C17 C18 C19 C20 -0.6(7)
C17 C18 C19 C23 -179.3(4)
C18 C17 C22 C21 0.2(7)
C18 C17 B1 C1 24.7(6)
C18 C17 B1 C9 -95.4(5)
C18 C17 B1 C25 144.7(4)
C18 C19 C20 C21 0.9(7)
C18 C19 C23 F13 -26.7(7)
C18 C19 C23 F14 -146.1(5)
C18 C19 C23 F15 92.3(6)
C19 C20 C21 C22 -0.6(7)
C19 C20 C21 C24 179.4(5)
C20 C19 C23 F13 154.6(5)
C20 C19 C23 F14 35.2(7)
C20 C19 C23 F15 -86.4(6)
C20 C21 C22 C17 0.1(8)
C20 C21 C24 F16 -153.3(6)
C20 C21 C24 F17 -18.6(8)
C20 C21 C24 F18 95.4(6)
C22 C17 C18 C19 0.1(6)
C22 C17 B1 C1 -156.0(4)
C22 C17 B1 C9 84.0(5)
C22 C17 B1 C25 -36.0(5)
C22 C21 C24 F16 26.6(9)
C22 C21 C24 F17 161.3(5)
C22 C21 C24 F18 -84.6(6)
C23 C19 C20 C21 179.5(5)
C24 C21 C22 C17 -179.9(5)
C25 C26 C27 C28 -0.5(7)
C25 C26 C27 C31 178.1(4)
C26 C25 C30 C29 0.6(6)
C26 C25 B1 C1 73.9(5)
C26 C25 B1 C9 -163.3(4)
C26 C25 B1 C17 -44.4(5)
C26 C27 C28 C29 -0.4(7)
C26 C27 C31 F19 -66.7(6)
C26 C27 C31 F20 172.0(4)
C26 C27 C31 F21 51.9(6)
C27 C28 C29 C30 1.5(7)
C27 C28 C29 C32 -179.3(4)
C28 C27 C31 F19 111.9(5)
C28 C27 C31 F20 -9.4(7)
C28 C27 C31 F21 -129.5(5)
C28 C29 C30 C25 -1.6(7)
C28 C29 C32 F22 -140.1(7)
C28 C29 C32 F23 -10.7(8)
C28 C29 C32 F24 101.4(6)
C28 C29 C32 F22A -83.3(11)
C28 C29 C32 F23A 36.3(18)
C28 C29 C32 F24A 165.1(16)
C30 C25 C26 C27 0.4(6)
C30 C25 B1 C1 -104.7(5)
C30 C25 B1 C9 18.1(6)
C30 C25 B1 C17 136.9(4)
C30 C29 C32 F22 39.2(8)
C30 C29 C32 F23 168.6(6)
C30 C29 C32 F24 -79.3(6)
C30 C29 C32 F22A 95.9(11)
C30 C29 C32 F23A -144.4(17)
C30 C29 C32 F24A -15.7(17)
C31 C27 C28 C29 -179.0(4)
C32 C29 C30 C25 179.2(4)
B1 C1 C2 C3 -171.4(4)
B1 C1 C6 C5 171.7(4)
B1 C9 C10 C11 179.7(4)
B1 C9 C14 C13 -178.2(4)
B1 C17 C18 C19 179.4(4)
B1 C17 C22 C21 -179.2(4)
B1 C25 C26 C27 -178.3(4)
B1 C25 C30 C29 179.2(4)
N1 C33 C34 C35 -178.7(5)
N1 C33 C38 C37 179.9(5)
N2 C36 C37 C38 -178.7(5)
C33 C34 C35 C36 -2.2(8)
C34 C33 C38 C37 -1.5(7)
C34 C35 C36 N2 179.9(5)
C34 C35 C36 C37 0.4(8)
C35 C36 C37 C38 0.8(7)
C36 C37 C38 C33 -0.2(7)
C38 C33 C34 C35 2.7(8)
C39 N1 C33 C34 -1.6(10)
C39 N1 C33 C38 177.0(7)
C40 N1 C33 C34 175.3(5)
C40 N1 C33 C38 -6.2(8)
C41 N2 C36 C35 -2.4(7)
C41 N2 C36 C37 177.1(5)
C42 N2 C36 C35 179.4(5)
C42 N2 C36 C37 -1.0(7)
